data_1509781
loop_
_publ_author_name
'Boukhari, A.'
'Erragh, F.'
'Holt, E.M.'
'Bennazha, J.'

_publ_section_title
;
 Identification of a new family of diphosphate compounds, A(I)2 B(II)3 (P2
 O7)2: structures of Ag2 Co3 (P2 O7)2, Ag2 Mn3 (P2 O7)2, and Na2 Cd3 (P2
 O7)2
;
_journal_name_full 'Journal of Chemical Crystallography'
_journal_page_first 705
_journal_page_last 716
_journal_paper_doi 10.1023/A:1012294026877
_journal_volume 30
_journal_year 2000
_chemical_formula_sum 'Ag2 Co3 O14 P4'
_chemical_name_systematic 'Ag2 Co3 (P2 O7)2'
_space_group_IT_number 2
_symmetry_space_group_name_Hall '-P 1'
_symmetry_space_group_name_H-M 'P -1'
_cell_angle_alpha 80.83
_cell_angle_beta 81.45
_cell_angle_gamma 72.87
_cell_formula_units_Z 2
_cell_length_a 5.351
_cell_length_b 6.375
_cell_length_c 16.532
_cell_volume 528.942
_citation_journal_id_ASTM JCCYEV
_cod_data_source_file silver2-3_47.cif
_cod_data_source_block Ag2Co3O14P4
_cod_original_cell_volume 528.9424
_cod_database_code 1509781

loop_
_symmetry_equiv_pos_as_xyz
x,y,z
-x,-y,-z

loop_
_atom_site_label
_atom_site_type_symbol
_atom_site_fract_x
_atom_site_fract_y
_atom_site_fract_z
_atom_site_occupancy
_atom_site_U_iso_or_equiv
O10 O-2 0.5892 0.1565 0.5469 1 0.0
P3 P+5 0.7054 0.2179 0.45871 1 0.0
O13 O-2 0.2086 0.2891 0.2962 1 0.0
O7 O-2 0.6495 0.8602 0.302 1 0.0
O14 O-2 0.1768 0.6535 0.344 1 0.0
Ag2 Ag+1 0.39227 0.74307 0.13335 1 0.0
O5 O-2 0.9478 0.6993 0.1776 1 0.0
O2 O-2 0.683 0.1395 0.0094 1 0.0
P2 P+5 0.8154 0.9029 0.22122 1 0.0
Co2 Co+2 0.8063 0.71774 0.41312 1 0.0
O9 O-2 0.8813 0.0156 0.42 1 0.0
O11 O-2 0.4437 0.3008 0.4123 1 0.0
O12 O-2 0.602 0.4483 0.2687 1 0.0
O8 O-2 0.8385 0.3974 0.4514 1 0.0
O1 O-2 0.7256 0.4011 0.1026 1 0.0
O6 O-2 0.0131 0.0304 0.2264 1 0.0
O3 O-2 0.2717 0.3526 0.0941 1 0.0
P4 P+5 0.3618 0.429 0.32495 1 0.0
Co3 Co+2 0.96516 0.3673 0.19884 1 0.0
P1 P+5 0.5682 0.2483 0.08766 1 0.0
Co1 Co+2 0.23795 -0.03804 0.34228 1 0.0
Ag1 Ag+1 0.89692 0.73863 0.02171 1 0.0
O4 O-2 0.5963 0.0485 0.1635 1 0.0
